data_7126101
loop_
_publ_author_name
'Lohrey, Trevor D.'
'Fostvedt, Jade I.'
'Bergman, Robert G.'
'Arnold, John'

_publ_section_title
;
 Electron acceptors promote proton-hydride tautomerism in low valent
 rhenium \b-diketiminates.
;
_journal_issue 26
_journal_name_full 'Chemical communications (Cambridge, England)'
_journal_page_first 3761
_journal_page_last 3764
_journal_paper_doi 10.1039/c9cc09475j
_journal_volume 56
_journal_year 2020
_chemical_formula_moiety 'C43 H56 N3 Re'
_chemical_formula_sum 'C43 H56 N3 Re'
_chemical_formula_weight 801.10
_chemical_properties_physical Air-sensitive,Moisture-sensitive
_space_group_crystal_system monoclinic
_space_group_IT_number 11
_space_group_name_Hall '-P 2yb'
_space_group_name_H-M_alt 'P 1 21/m 1'
_atom_sites_solution_hydrogens geom
_atom_sites_solution_primary iterative
_atom_sites_solution_secondary difmap
_audit_creation_method SHELXL-2014/7
_audit_update_record
;
2019-07-24 deposited with the CCDC.	2020-02-20 downloaded from the CCDC.
;
_cell_angle_alpha 90
_cell_angle_beta 106.664(2)
_cell_angle_gamma 90
_cell_formula_units_Z 2
_cell_length_a 9.4458(5)
_cell_length_b 19.0455(10)
_cell_length_c 10.9694(6)
_cell_measurement_reflns_used 22975
_cell_measurement_temperature 100(2)
_cell_measurement_theta_max 26.038
_cell_measurement_theta_min 2.193
_cell_volume 1890.52(18)
_computing_cell_refinement 'SAINT V8.38A Bruker, Madison WI'
_computing_data_collection 'Bruker APEX3 Bruker, Madison WI'
_computing_data_reduction 'SAINT V8.38A Bruker, Madison WI'
_computing_molecular_graphics ORTEP-32
_computing_publication_material WinGX
_computing_structure_refinement 'SHELXL-2014/7 (Sheldrick, 2014)'
_computing_structure_solution SHELXT
_diffrn_ambient_temperature 100(2)
_diffrn_detector_area_resol_mean 10.42
_diffrn_measured_fraction_theta_full 0.995
_diffrn_measured_fraction_theta_max 0.996
_diffrn_measurement_device_type 'Bruker D8 with PHOTON II CPAD detector'
_diffrn_measurement_method '\f and \w shutterless scans'
_diffrn_radiation_monochromator 'silicon 111'
_diffrn_radiation_type synchrotron
_diffrn_radiation_wavelength 0.7288
_diffrn_reflns_av_R_equivalents 0.0445
_diffrn_reflns_av_unetI/netI 0.0331
_diffrn_reflns_Laue_measured_fraction_full 0.995
_diffrn_reflns_Laue_measured_fraction_max 0.996
_diffrn_reflns_limit_h_max 11
_diffrn_reflns_limit_h_min -11
_diffrn_reflns_limit_k_max 22
_diffrn_reflns_limit_k_min -22
_diffrn_reflns_limit_l_max 13
_diffrn_reflns_limit_l_min -13
_diffrn_reflns_number 22975
_diffrn_reflns_point_group_measured_fraction_full 0.995
_diffrn_reflns_point_group_measured_fraction_max 0.996
_diffrn_reflns_theta_full 25.930
_diffrn_reflns_theta_max 26.038
_diffrn_reflns_theta_min 2.193
_diffrn_source 'Advanced Light Source, station 12.2.1'
_exptl_absorpt_coefficient_mu 3.437
_exptl_absorpt_correction_T_max 0.7457
_exptl_absorpt_correction_T_min 0.5583
_exptl_absorpt_correction_type multi-scan
_exptl_absorpt_process_details SADABS
_exptl_crystal_colour red
_exptl_crystal_density_diffrn 1.407
_exptl_crystal_description tablet
_exptl_crystal_F_000 820
_exptl_crystal_recrystallization_method 'Re-crystallisation from solvent: HMDSO'
_exptl_crystal_size_max 0.200
_exptl_crystal_size_mid 0.120
_exptl_crystal_size_min 0.030
_refine_diff_density_max 1.406
_refine_diff_density_min -5.218
_refine_diff_density_rms 0.409
_refine_ls_extinction_method none
_refine_ls_goodness_of_fit_ref 1.453
_refine_ls_hydrogen_treatment constr
_refine_ls_matrix_type full
_refine_ls_number_parameters 394
_refine_ls_number_reflns 3566
_refine_ls_number_restraints 13
_refine_ls_restrained_S_all 1.468
_refine_ls_R_factor_all 0.0524
_refine_ls_R_factor_gt 0.0521
_refine_ls_shift/su_max 0.001
_refine_ls_shift/su_mean 0.000
_refine_ls_structure_factor_coef Fsqd
_refine_ls_weighting_details 'w=1/[\s^2^(Fo^2^)+(0.0904P)^2^+0.4141P] where P=(Fo^2^+2Fc^2^)/3'
_refine_ls_weighting_scheme calc
_refine_ls_wR_factor_gt 0.1383
_refine_ls_wR_factor_ref 0.1388
_reflns_Friedel_coverage 0.000
_reflns_number_gt 3478
_reflns_number_total 3566
_reflns_threshold_expression 'I > 2\s(I)'
_cod_data_source_file c9cc09475j3.cif
_cod_data_source_block shelx_CCDC2
_cod_depositor_comments
;
The following automatic conversions were performed:

data item '_atom_sites_solution_secondary' value 'diffmap' was
changed to 'difmap'.

Automatic conversion script
Id: cif_fix_values 7556 2019-12-06 15:28:31Z antanas 

 Adding full bibliography for 7126099--7126101.cif.
;
_cod_original_sg_symbol_H-M 'P 21/m'
_cod_database_code 7126101
_shelx_shelxl_version_number 2014/7
_shelx_space_group_comment
;
The symmetry employed for this shelxl refinement is uniquely defined
by the following loop, which should always be used as a source of
symmetry information in preference to the above space-group names.
They are only intended as comments.
;

loop_
_space_group_symop_operation_xyz
'x, y, z'
'-x, y+1/2, -z'
'-x, -y, -z'
'x, -y-1/2, z'

loop_
_atom_site_label
_atom_site_type_symbol
_atom_site_fract_x
_atom_site_fract_y
_atom_site_fract_z
_atom_site_U_iso_or_equiv
_atom_site_adp_type
_atom_site_occupancy
_atom_site_site_symmetry_order
_atom_site_calc_flag
_atom_site_refinement_flags_posn
_atom_site_refinement_flags_adp
_atom_site_refinement_flags_occupancy
_atom_site_disorder_assembly
_atom_site_disorder_group
Re1 Re 0.64139(2) 0.2500 0.37150(2) 0.01747(17) Uani 1 2 d S T P A .
C16 C 0.808(4) 0.350(2) 0.229(3) 0.034(5) Uani 0.5 1 d . . P A 1
N2 N 0.6781(10) 0.3320(4) 0.2441(9) 0.0155(11) Uani 0.5 1 d . . P A 1
N1 N 0.8625(8) 0.2849(4) 0.4851(7) 0.0155(11) Uani 0.5 1 d . . P A 1
C5 C 0.8152(11) 0.4191(5) 0.1812(10) 0.0195(18) Uani 0.5 1 d . . P A 2
C30 C 0.4859(10) 0.4237(5) 0.1919(8) 0.0180(17) Uani 0.5 1 d . . P A 1
C29 C 0.5487(9) 0.3615(4) 0.1556(8) 0.0156(16) Uani 0.5 1 d . . P A 1
C15 C 0.9435(9) 0.3295(4) 0.3113(8) 0.0189(17) Uani 0.5 1 d . . P A 1
H15A H 1.0110 0.3697 0.3152 0.023 Uiso 0.5 1 calc R U P A 1
H15B H 0.9804 0.2912 0.2675 0.023 Uiso 0.5 1 calc R U P A 1
C14 C 0.9680(10) 0.3067(5) 0.4388(9) 0.0208(18) Uani 0.5 1 d . . P A 1
C39 C 0.5535(9) 0.2500 -0.0086(8) 0.069(4) Uani 1 2 d S T P A 1
H39 H 0.6472 0.2354 0.0557 0.083 Uiso 0.5 1 calc R U P A 1
C37 C 0.4873(11) 0.3298(6) 0.0352(9) 0.0187(18) Uani 0.5 1 d . . P A 1
C32 C 0.5526(10) 0.4562(5) 0.3224(9) 0.0206(19) Uani 0.5 1 d . . P A 1
H32 H 0.5944 0.4171 0.3827 0.025 Uiso 0.5 1 calc DR U P A 1
C31 C 0.4341(13) 0.4929(6) 0.3712(10) 0.031(2) Uani 0.5 1 d . . P A 1
H31A H 0.3965 0.5341 0.3182 0.046 Uiso 0.5 1 calc R U P A 1
H31B H 0.4777 0.5078 0.4595 0.046 Uiso 0.5 1 calc R U P A 1
H31C H 0.3527 0.4603 0.3668 0.046 Uiso 0.5 1 calc R U P A 1
C23 C 0.9821(8) 0.2500 0.8803(7) 0.0339(18) Uani 1 2 d S T P A 1
H23 H 1.0112 0.2434 0.9699 0.041 Uiso 0.5 1 calc R U P A 1
C34 C 0.3660(13) 0.4528(7) 0.1045(12) 0.024(2) Uani 0.5 1 d . . P A 1
H34 H 0.3250 0.4952 0.1250 0.028 Uiso 0.5 1 calc R U P A 1
C2 C 0.5391(10) 0.2852(4) 0.5238(6) 0.063(2) Uani 1 1 d . . . . .
H2 H 0.5907 0.3141 0.5929 0.076 Uiso 1 1 calc R U . . .
C18 C 0.8816(10) 0.3228(5) 0.7026(9) 0.0222(19) Uani 0.5 1 d . . P A 1
C35 C 0.3025(10) 0.4214(5) -0.0140(9) 0.025(2) Uani 0.5 1 d . . P A 1
H35 H 0.2181 0.4419 -0.0720 0.030 Uiso 0.5 1 calc R U P A 1
C36 C 0.3617(10) 0.3616(6) -0.0459(8) 0.026(2) Uani 0.5 1 d . . P A 1
H36 H 0.3163 0.3406 -0.1261 0.031 Uiso 0.5 1 calc R U P A 1
C41 C 0.9052(13) 0.2715(6) 0.6242(10) 0.019(2) Uani 0.5 1 d . . P A 1
C33 C 0.6788(15) 0.5060(6) 0.3244(11) 0.032(3) Uani 0.5 1 d . . P A 1
H33A H 0.7594 0.4798 0.3056 0.048 Uiso 0.5 1 calc R U P A 1
H33B H 0.7147 0.5276 0.4088 0.048 Uiso 0.5 1 calc R U P A 1
H33C H 0.6439 0.5427 0.2602 0.048 Uiso 0.5 1 calc R U P A 1
C20 C 0.8186(12) 0.3947(6) 0.6512(11) 0.025(2) Uani 0.5 1 d . . P A 1
H20 H 0.7615 0.3886 0.5597 0.030 Uiso 0.5 1 calc R U P A 1
C22 C 0.9212(13) 0.3099(6) 0.8330(10) 0.028(2) Uani 0.5 1 d . . P A 1
H22 H 0.9040 0.3450 0.8888 0.033 Uiso 0.5 1 calc R U P A 1
C38 C 0.5869(14) 0.2819(7) -0.1386(8) 0.033(2) Uani 0.5 1 d . . P A 1
H38A H 0.6591 0.2519 -0.1624 0.049 Uiso 1 2 calc R U P A 1
H38B H 0.6265 0.3296 -0.1218 0.049 Uiso 0.5 1 calc R U P A 1
H38C H 0.4948 0.2829 -0.2084 0.049 Uiso 0.5 1 calc R U P A 1
C6 C 0.9452(12) 0.4183(6) 0.1444(10) 0.021(2) Uani 0.5 1 d . . P A 2
C8 C 0.9681(14) 0.4728(7) 0.0672(11) 0.027(3) Uani 0.5 1 d . . P A 2
H8 H 1.0544 0.4731 0.0392 0.032 Uiso 0.5 1 calc R U P A 2
C13 C 1.1280(10) 0.3111(6) 0.5206(10) 0.031(2) Uani 0.5 1 d . . P A 1
H13A H 1.1307 0.3224 0.6084 0.046 Uiso 0.5 1 calc R U P A 1
H13B H 1.1794 0.3478 0.4874 0.046 Uiso 0.5 1 calc R U P A 1
H13C H 1.1768 0.2659 0.5188 0.046 Uiso 0.5 1 calc R U P A 1
C7 C 1.0532(13) 0.3592(6) 0.1877(12) 0.039(3) Uani 0.5 1 d . . P A 2
H7A H 1.1385 0.3665 0.1552 0.058 Uiso 0.5 1 calc R U P A 2
H7B H 1.0053 0.3146 0.1553 0.058 Uiso 0.5 1 calc R U P A 2
H7C H 1.0863 0.3579 0.2809 0.058 Uiso 0.5 1 calc R U P A 2
C3 C 0.4506(9) 0.3096(4) 0.4054(9) 0.074(2) Uani 1 1 d . U . . .
H3 H 0.4315 0.3570 0.3788 0.089 Uiso 1 1 calc DR U . A .
C4 C 0.3976(9) 0.2500 0.3363(10) 0.067(4) Uani 1 2 d S T P A .
H4 H 0.3329 0.2500 0.2521 0.081 Uiso 1 2 calc R U P . .
C1 C 0.7348(11) 0.3181(5) 0.2978(10) 0.0178(19) Uani 0.5 1 d . . P A 2
C11 C 0.7118(12) 0.4741(6) 0.1490(9) 0.023(2) Uani 0.5 1 d . . P A 2
C17 C 0.8197(14) 0.3932(7) 0.1158(10) 0.025(2) Uani 0.5 1 d . . P A 1
H17A H 0.8178 0.3620 0.0443 0.037 Uiso 0.5 1 calc R U P A 1
H17B H 0.9127 0.4196 0.1396 0.037 Uiso 0.5 1 calc R U P A 1
H17C H 0.7365 0.4260 0.0909 0.037 Uiso 0.5 1 calc R U P A 1
C10 C 0.8659(13) 0.5266(5) 0.0311(9) 0.027(2) Uani 0.5 1 d . . P A 2
H10 H 0.8824 0.5632 -0.0220 0.032 Uiso 0.5 1 calc R U P A 2
C24 C 1.0053(13) 0.1958(5) 0.8021(10) 0.028(2) Uani 0.5 1 d . . P A 1
H24 H 1.0466 0.1526 0.8388 0.034 Uiso 0.5 1 calc R U P A 1
C12 C 0.5805(12) 0.4757(7) 0.1979(11) 0.038(3) Uani 0.5 1 d . . P A 2
H12A H 0.6124 0.4834 0.2900 0.057 Uiso 0.5 1 calc R U P A 2
H12B H 0.5279 0.4308 0.1793 0.057 Uiso 0.5 1 calc R U P A 2
H12C H 0.5144 0.5138 0.1564 0.057 Uiso 0.5 1 calc R U P A 2
N3 N 0.792(4) 0.3606(17) 0.250(3) 0.034(5) Uani 0.5 1 d . U P A 2
C25 C 0.9678(13) 0.2050(5) 0.6701(10) 0.023(2) Uani 0.5 1 d . . P A 1
C9 C 0.7397(13) 0.5275(5) 0.0718(9) 0.026(2) Uani 0.5 1 d . . P A 2
H9 H 0.6712 0.5650 0.0467 0.031 Uiso 0.5 1 calc R U P A 2
C19 C 0.7136(13) 0.4261(7) 0.7213(11) 0.042(3) Uani 0.5 1 d . . P A 1
H19A H 0.6272 0.3955 0.7093 0.063 Uiso 0.5 1 calc R U P A 1
H19B H 0.6815 0.4728 0.6869 0.063 Uiso 0.5 1 calc R U P A 1
H19C H 0.7654 0.4299 0.8123 0.063 Uiso 0.5 1 calc R U P A 1
C21 C 0.9431(16) 0.4465(8) 0.6570(15) 0.038(3) Uani 0.5 1 d . . P A 1
H21A H 0.9999 0.4541 0.7460 0.057 Uiso 0.5 1 calc R U P A 1
H21B H 0.9013 0.4913 0.6191 0.057 Uiso 0.5 1 calc R U P A 1
H21C H 1.0082 0.4276 0.6098 0.057 Uiso 0.5 1 calc R U P A 1
C27 C 0.9984(11) 0.1485(5) 0.5840(9) 0.025(2) Uani 0.5 1 d . . P A 1
H27 H 0.9710 0.1675 0.4953 0.031 Uiso 0.5 1 calc R U P A 1
C26 C 1.1617(12) 0.1285(6) 0.6209(10) 0.032(2) Uani 0.5 1 d . . P A 1
H26A H 1.2212 0.1705 0.6200 0.047 Uiso 0.5 1 calc R U P A 1
H26B H 1.1784 0.0941 0.5600 0.047 Uiso 0.5 1 calc R U P A 1
H26C H 1.1902 0.1080 0.7065 0.047 Uiso 0.5 1 calc R U P A 1
C28 C 0.9047(15) 0.0829(7) 0.5842(15) 0.038(3) Uani 0.5 1 d . . P A 1
H28A H 0.8613 0.0856 0.6552 0.057 Uiso 0.5 1 calc R U P A 1
H28B H 0.9672 0.0411 0.5938 0.057 Uiso 0.5 1 calc R U P A 1
H28C H 0.8256 0.0802 0.5038 0.057 Uiso 0.5 1 calc R U P A 1
C40 C 0.4558(16) 0.2024(7) -0.0246(14) 0.038(3) Uani 0.5 1 d . . P A 1
H40A H 0.3686 0.2161 -0.0935 0.058 Uiso 0.5 1 calc R U P A 1
H40B H 0.4280 0.1960 0.0541 0.058 Uiso 0.5 1 calc R U P A 1
H40C H 0.4954 0.1582 -0.0470 0.058 Uiso 0.5 1 calc R U P A 1

loop_
_atom_site_aniso_label
_atom_site_aniso_U_11
_atom_site_aniso_U_22
_atom_site_aniso_U_33
_atom_site_aniso_U_23
_atom_site_aniso_U_13
_atom_site_aniso_U_12
Re1 0.0154(2) 0.0148(2) 0.0267(2) 0.000 0.01319(15) 0.000
C16 0.029(6) 0.038(8) 0.032(8) 0.011(6) 0.004(5) -0.013(5)
N2 0.017(3) 0.012(2) 0.019(3) -0.005(2) 0.009(2) -0.002(2)
N1 0.017(3) 0.012(2) 0.019(3) -0.005(2) 0.009(2) -0.002(2)
C5 0.023(5) 0.018(4) 0.015(4) 0.002(4) 0.002(4) -0.005(4)
C30 0.019(4) 0.020(4) 0.017(4) 0.002(3) 0.010(3) -0.004(4)
C29 0.014(4) 0.018(4) 0.019(4) 0.006(3) 0.012(3) 0.001(3)
C15 0.017(4) 0.014(4) 0.031(4) -0.002(3) 0.015(4) -0.004(3)
C14 0.012(4) 0.018(4) 0.033(5) 0.000(4) 0.008(4) 0.001(3)
C39 0.022(4) 0.167(13) 0.020(4) 0.000 0.008(3) 0.000
C37 0.019(5) 0.024(5) 0.014(4) 0.002(4) 0.007(4) -0.007(4)
C32 0.027(5) 0.012(4) 0.025(5) 0.004(3) 0.012(4) 0.000(4)
C31 0.042(6) 0.028(6) 0.025(5) -0.008(4) 0.015(4) 0.010(5)
C23 0.015(3) 0.057(5) 0.029(4) 0.000 0.006(3) 0.000
C34 0.027(6) 0.023(6) 0.023(4) 0.003(5) 0.011(4) 0.001(4)
C2 0.085(5) 0.076(5) 0.040(3) -0.019(3) 0.033(4) 0.015(4)
C18 0.013(4) 0.022(5) 0.031(5) -0.005(4) 0.005(4) -0.005(4)
C35 0.020(4) 0.034(5) 0.021(4) 0.005(4) 0.008(4) 0.002(4)
C36 0.020(4) 0.037(6) 0.020(4) -0.004(4) 0.005(3) -0.007(4)
C41 0.011(4) 0.022(7) 0.023(4) 0.006(3) 0.006(4) 0.005(4)
C33 0.037(6) 0.029(6) 0.030(5) -0.007(4) 0.010(5) -0.016(5)
C20 0.016(4) 0.017(5) 0.034(5) -0.010(4) -0.004(4) -0.002(4)
C22 0.021(5) 0.031(6) 0.029(5) -0.009(4) 0.003(5) -0.002(4)
C38 0.044(7) 0.043(6) 0.015(4) -0.008(4) 0.013(4) -0.002(5)
C6 0.028(5) 0.012(4) 0.025(4) 0.001(4) 0.008(4) 0.000(4)
C8 0.029(6) 0.030(6) 0.025(5) 0.001(4) 0.012(4) -0.003(5)
C13 0.014(4) 0.034(6) 0.043(5) 0.012(5) 0.006(4) -0.007(4)
C7 0.031(6) 0.032(6) 0.053(7) 0.011(5) 0.012(5) 0.009(5)
C3 0.065(4) 0.073(4) 0.081(4) -0.013(3) 0.016(3) 0.041(3)
C4 0.012(4) 0.128(11) 0.054(6) 0.000 -0.003(4) 0.000
C1 0.015(5) 0.022(5) 0.016(4) -0.002(4) 0.004(4) -0.009(4)
C11 0.025(5) 0.028(5) 0.015(4) -0.006(4) 0.002(4) -0.001(4)
C17 0.025(5) 0.032(6) 0.021(5) -0.002(5) 0.012(4) -0.011(5)
C10 0.044(6) 0.020(5) 0.018(4) 0.002(4) 0.011(4) -0.002(4)
C24 0.029(6) 0.023(5) 0.030(5) 0.003(4) 0.003(5) 0.005(4)
C12 0.029(5) 0.051(7) 0.037(6) -0.006(5) 0.015(5) 0.001(5)
N3 0.029(6) 0.038(8) 0.032(8) 0.011(6) 0.004(5) -0.013(5)
C25 0.018(5) 0.025(6) 0.024(5) 0.008(4) 0.002(4) 0.007(5)
C9 0.036(6) 0.018(5) 0.019(4) -0.002(4) 0.002(4) 0.005(4)
C19 0.034(6) 0.041(6) 0.044(6) -0.022(5) -0.001(5) 0.012(5)
C21 0.035(7) 0.020(6) 0.052(8) 0.002(6) 0.002(6) -0.001(5)
C27 0.024(5) 0.019(5) 0.034(5) 0.003(4) 0.009(4) 0.006(4)
C26 0.031(5) 0.028(5) 0.039(5) 0.007(4) 0.016(4) 0.011(4)
C28 0.037(7) 0.021(6) 0.063(8) -0.002(6) 0.026(6) -0.002(6)
C40 0.044(8) 0.033(7) 0.042(7) -0.013(6) 0.018(6) -0.005(6)

loop_
_atom_type_symbol
_atom_type_description
_atom_type_scat_dispersion_real
_atom_type_scat_dispersion_imag
_atom_type_scat_source
C C 0.0034 0.0017 'Calculated using XDISP in WinGX (Farrugia, 1999)'
H H 0.0000 0.0000 'Calculated using XDISP in WinGX (Farrugia, 1999)'
N N 0.0065 0.0035 'Calculated using XDISP in WinGX (Farrugia, 1999)'
Re Re -1.0625 7.5606 'Calculated using XDISP in WinGX (Farrugia, 1999)'

loop_
_geom_angle_atom_site_label_1
_geom_angle_atom_site_label_2
_geom_angle_atom_site_label_3
_geom_angle
_geom_angle_site_symmetry_1
_geom_angle_site_symmetry_3
_geom_angle_publ_flag
C1 Re1 C1 87.4(6) 4_565 . ?
N2 Re1 N2 91.1(4) . 4_565 ?
N2 Re1 N1 81.2(3) . . ?
N2 Re1 N1 106.2(3) 4_565 . ?
N2 Re1 N1 106.2(3) . 4_565 ?
N2 Re1 N1 81.2(3) 4_565 4_565 ?
N1 Re1 N1 35.1(4) . 4_565 ?
C1 Re1 C4 121.1(4) 4_565 . ?
C1 Re1 C4 121.1(4) . . ?
N2 Re1 C4 103.6(3) . . ?
N2 Re1 C4 103.6(3) 4_565 . ?
N1 Re1 C4 149.8(3) . . ?
N1 Re1 C4 149.8(3) 4_565 . ?
C1 Re1 C3 156.6(4) 4_565 . ?
C1 Re1 C3 102.7(4) . . ?
N2 Re1 C3 91.5(3) . . ?
N2 Re1 C3 138.3(4) 4_565 . ?
N1 Re1 C3 115.3(3) . . ?
N1 Re1 C3 137.1(3) 4_565 . ?
C4 Re1 C3 35.9(3) . . ?
C1 Re1 C3 102.7(4) 4_565 4_565 ?
C1 Re1 C3 156.6(4) . 4_565 ?
N2 Re1 C3 138.3(4) . 4_565 ?
N2 Re1 C3 91.5(3) 4_565 4_565 ?
N1 Re1 C3 137.1(3) . 4_565 ?
N1 Re1 C3 115.3(3) 4_565 4_565 ?
C4 Re1 C3 35.9(3) . 4_565 ?
C3 Re1 C3 60.6(5) . 4_565 ?
C1 Re1 C2 151.3(4) 4_565 . ?
C1 Re1 C2 117.8(4) . . ?
N2 Re1 C2 116.1(3) . . ?
N2 Re1 C2 149.8(3) 4_565 . ?
N1 Re1 C2 91.7(3) . . ?
N1 Re1 C2 102.0(3) 4_565 . ?
C4 Re1 C2 59.1(3) . . ?
C3 Re1 C2 36.4(3) . . ?
C3 Re1 C2 59.6(3) 4_565 . ?
C1 Re1 C2 117.8(4) 4_565 4_565 ?
C1 Re1 C2 151.3(4) . 4_565 ?
N2 Re1 C2 149.8(3) . 4_565 ?
N2 Re1 C2 116.1(3) 4_565 4_565 ?
N1 Re1 C2 102.0(3) . 4_565 ?
N1 Re1 C2 91.7(3) 4_565 4_565 ?
C4 Re1 C2 59.1(3) . 4_565 ?
C3 Re1 C2 59.6(3) . 4_565 ?
C3 Re1 C2 36.4(3) 4_565 4_565 ?
C2 Re1 C2 34.5(4) . 4_565 ?
N2 C16 C15 124(3) . . ?
N2 C16 C17 122(3) . . ?
C15 C16 C17 114(3) . . ?
C16 N2 C29 116.7(18) . . ?
C16 N2 Re1 125.8(18) . . ?
C29 N2 Re1 116.7(5) . . ?
C14 N1 N1 108.5(5) . 4_565 ?
C14 N1 C41 116.2(8) . . ?
N1 N1 C41 80.1(5) 4_565 . ?
C14 N1 C41 120.3(7) . 4_565 ?
N1 N1 C41 53.7(4) 4_565 4_565 ?
C41 N1 C41 26.4(7) . 4_565 ?
C14 N1 C27 63.0(6) . 4_565 ?
N1 N1 C27 131.7(4) 4_565 4_565 ?
C41 N1 C27 65.8(6) . 4_565 ?
C41 N1 C27 88.0(5) 4_565 4_565 ?
C14 N1 Re1 125.4(6) . . ?
N1 N1 Re1 72.5(2) 4_565 . ?
C41 N1 Re1 117.6(6) . . ?
C41 N1 Re1 104.1(5) 4_565 . ?
C27 N1 Re1 153.6(5) 4_565 . ?
C6 C5 N3 115.9(14) . . ?
C6 C5 C11 122.6(9) . . ?
N3 C5 C11 121.5(15) . . ?
C34 C30 C29 117.7(9) . . ?
C34 C30 C32 121.9(9) . . ?
C29 C30 C32 120.4(8) . . ?
C37 C29 C30 121.4(8) . . ?
C37 C29 N2 120.2(8) . . ?
C30 C29 N2 118.4(8) . . ?
C16 C15 C14 125.8(17) . . ?
C16 C15 H15A 105.9 . . ?
C14 C15 H15A 105.9 . . ?
C16 C15 H15B 105.9 . . ?
C14 C15 H15B 105.9 . . ?
H15A C15 H15B 106.2 . . ?
N1 C14 C15 123.6(8) . . ?
N1 C14 C13 121.7(9) . . ?
C15 C14 C13 114.7(8) . . ?
N1 C14 C27 75.3(6) . 4_565 ?
C15 C14 C27 133.1(8) . 4_565 ?
C13 C14 C27 64.0(6) . 4_565 ?
C40 C39 C38 116.8(9) . . ?
C40 C39 C37 110.7(9) . . ?
C38 C39 C37 95.1(5) . . ?
C40 C39 H39 111.1 . . ?
C38 C39 H39 111.1 . . ?
C37 C39 H39 111.1 . . ?
C40 C37 C36 77.6(11) 4_565 . ?
C40 C37 C29 161.4(13) 4_565 . ?
C36 C37 C29 117.0(10) . . ?
C40 C37 C39 43.1(10) 4_565 . ?
C36 C37 C39 120.1(9) . . ?
C29 C37 C39 122.7(8) . . ?
C33 C32 C30 112.3(8) . . ?
C33 C32 C31 111.0(9) . . ?
C30 C32 C31 111.5(8) . . ?
C33 C32 H32 107.3 . . ?
C30 C32 H32 107.3 . . ?
C31 C32 H32 107.3 . . ?
C32 C31 H31A 109.5 . . ?
C32 C31 H31B 109.5 . . ?
H31A C31 H31B 109.5 . . ?
C32 C31 H31C 109.5 . . ?
H31A C31 H31C 109.5 . . ?
H31B C31 H31C 109.5 . . ?
C22 C23 C24 121.7(8) . . ?
C22 C23 H23 119.2 . . ?
C24 C23 H23 119.2 . . ?
C30 C34 C35 121.6(11) . . ?
C30 C34 H34 119.2 . . ?
C35 C34 H34 119.2 . . ?
C2 C2 C3 109.3(5) 4_565 . ?
C2 C2 Re1 72.7(2) 4_565 . ?
C3 C2 Re1 71.5(4) . . ?
C2 C2 H2 125.3 4_565 . ?
C3 C2 H2 125.3 . . ?
Re1 C2 H2 122.1 . . ?
C25 C18 C41 35.7(6) 4_565 . ?
C25 C18 C22 103.8(10) 4_565 . ?
C41 C18 C22 118.5(9) . . ?
C25 C18 C24 66.7(9) 4_565 4_565 ?
C41 C18 C24 93.3(9) . 4_565 ?
C22 C18 C24 40.0(7) . 4_565 ?
C25 C18 C20 123.4(10) 4_565 . ?
C41 C18 C20 121.7(9) . . ?
C22 C18 C20 119.8(9) . . ?
C24 C18 C20 131.6(8) 4_565 . ?
C25 C18 C27 48.2(7) 4_565 4_565 ?
C41 C18 C27 64.3(7) . 4_565 ?
C22 C18 C27 132.7(8) . 4_565 ?
C24 C18 C27 94.8(8) 4_565 4_565 ?
C20 C18 C27 75.3(7) . 4_565 ?
C25 C18 C41 42.6(7) 4_565 4_565 ?
C41 C18 C41 16.3(5) . 4_565 ?
C22 C18 C41 104.4(8) . 4_565 ?
C24 C18 C41 86.4(8) 4_565 4_565 ?
C20 C18 C41 135.4(8) . 4_565 ?
C27 C18 C41 79.6(5) 4_565 4_565 ?
C36 C35 C34 119.9(10) . . ?
C36 C35 H35 120.0 . . ?
C34 C35 H35 120.0 . . ?
C35 C36 C37 122.3(9) . . ?
C35 C36 H36 118.8 . . ?
C37 C36 H36 118.8 . . ?
C25 C41 C41 124.3(10) 4_565 4_565 ?
C25 C41 C18 54.7(11) 4_565 . ?
C41 C41 C18 135.9(6) 4_565 . ?
C25 C41 C25 96.9(13) 4_565 . ?
C41 C41 C25 27.4(5) 4_565 . ?
C18 C41 C25 122.8(9) . . ?
C25 C41 N1 119.2(13) 4_565 . ?
C41 C41 N1 99.9(5) 4_565 . ?
C18 C41 N1 118.6(8) . . ?
C25 C41 N1 118.6(8) . . ?
C25 C41 N1 144.2(12) 4_565 4_565 ?
C41 C41 N1 53.7(4) 4_565 4_565 ?
C18 C41 N1 156.7(9) . 4_565 ?
C25 C41 N1 75.0(6) . 4_565 ?
N1 C41 N1 46.2(6) . 4_565 ?
C25 C41 C27 51.5(10) 4_565 4_565 ?
C41 C41 C27 144.4(4) 4_565 4_565 ?
C18 C41 C27 74.8(7) . 4_565 ?
C25 C41 C27 129.1(8) . 4_565 ?
N1 C41 C27 68.0(5) . 4_565 ?
N1 C41 C27 106.8(6) 4_565 4_565 ?
C25 C41 C24 32.1(9) 4_565 4_565 ?
C41 C41 C24 108.1(4) 4_565 4_565 ?
C18 C41 C24 44.0(6) . 4_565 ?
C25 C41 C24 84.3(6) . 4_565 ?
N1 C41 C24 149.2(9) . 4_565 ?
N1 C41 C24 158.5(7) 4_565 4_565 ?
C27 C41 C24 81.7(7) 4_565 4_565 ?
C25 C41 C18 112.5(11) 4_565 4_565 ?
C41 C41 C18 27.8(4) 4_565 4_565 ?
C18 C41 C18 108.1(9) . 4_565 ?
C25 C41 C18 31.8(5) . 4_565 ?
N1 C41 C18 123.8(8) . 4_565 ?
N1 C41 C18 78.9(6) 4_565 4_565 ?
C27 C41 C18 159.2(8) 4_565 4_565 ?
C24 C41 C18 86.6(5) 4_565 4_565 ?
C32 C33 H33A 109.5 . . ?
C32 C33 H33B 109.5 . . ?
H33A C33 H33B 109.5 . . ?
C32 C33 H33C 109.5 . . ?
H33A C33 H33C 109.5 . . ?
H33B C33 H33C 109.5 . . ?
C21 C20 C18 110.5(9) . . ?
C21 C20 C19 109.1(10) . . ?
C18 C20 C19 113.6(10) . . ?
C21 C20 H20 107.8 . . ?
C18 C20 H20 107.8 . . ?
C19 C20 H20 107.8 . . ?
C23 C22 C18 121.1(10) . . ?
C23 C22 H22 119.5 . . ?
C18 C22 H22 119.5 . . ?
C39 C38 H38A 109.5 . . ?
C39 C38 H38B 109.5 . . ?
H38A C38 H38B 109.5 . . ?
C39 C38 H38C 109.5 . . ?
H38A C38 H38C 109.5 . . ?
H38B C38 H38C 109.5 . . ?
C8 C6 C5 118.0(10) . . ?
C8 C6 C7 122.7(10) . . ?
C5 C6 C7 119.3(9) . . ?
C10 C8 C6 120.5(11) . . ?
C10 C8 C8 75.1(9) . 3_765 ?
C6 C8 C8 161.9(13) . 3_765 ?
C10 C8 H8 119.8 . . ?
C6 C8 H8 119.8 . . ?
C8 C8 H8 45.7 3_765 . ?
C14 C13 H13A 109.5 . . ?
C14 C13 H13B 109.5 . . ?
H13A C13 H13B 109.5 . . ?
C14 C13 H13C 109.5 . . ?
H13A C13 H13C 109.5 . . ?
H13B C13 H13C 109.5 . . ?
C6 C7 H7A 109.5 . . ?
C6 C7 H7B 109.5 . . ?
H7A C7 H7B 109.5 . . ?
C6 C7 H7C 109.5 . . ?
H7A C7 H7C 109.5 . . ?
H7B C7 H7C 109.5 . . ?
C4 C3 C2 105.1(7) . . ?
C4 C3 Re1 71.0(5) . . ?
C2 C3 Re1 72.1(4) . . ?
C4 C3 H3 127.4 . . ?
C2 C3 H3 127.4 . . ?
Re1 C3 H3 121.3 . . ?
C3 C4 C3 111.1(10) . 4_565 ?
C3 C4 Re1 73.1(5) . . ?
C3 C4 Re1 73.1(5) 4_565 . ?
C3 C4 H4 124.4 . . ?
C3 C4 H4 124.4 4_565 . ?
Re1 C4 H4 120.9 . . ?
N3 C1 Re1 179.1(18) . . ?
C9 C11 C5 117.2(10) . . ?
C9 C11 C12 121.8(11) . . ?
C5 C11 C12 121.0(11) . . ?
C16 C17 H17A 109.5 . . ?
C16 C17 H17B 109.5 . . ?
H17A C17 H17B 109.5 . . ?
C16 C17 H17C 109.5 . . ?
H17A C17 H17C 109.5 . . ?
H17B C17 H17C 109.5 . . ?
C8 C10 C9 120.7(10) . . ?
C8 C10 H10 119.7 . . ?
C9 C10 H10 119.7 . . ?
C23 C24 C25 120.3(9) . . ?
C23 C24 H24 119.8 . . ?
C25 C24 H24 119.8 . . ?
C11 C12 H12A 109.5 . . ?
C11 C12 H12B 109.5 . . ?
H12A C12 H12B 109.5 . . ?
C11 C12 H12C 109.5 . . ?
H12A C12 H12C 109.5 . . ?
H12B C12 H12C 109.5 . . ?
C1 N3 C5 162(3) . . ?
C41 C25 C18 89.5(13) 4_565 4_565 ?
C41 C25 C24 130.3(14) 4_565 . ?
C18 C25 C24 66.5(9) 4_565 . ?
C41 C25 C41 28.3(9) 4_565 . ?
C18 C25 C41 105.6(9) 4_565 . ?
C24 C25 C41 115.6(10) . . ?
C41 C25 C27 104.2(12) 4_565 . ?
C18 C25 C27 98.6(9) 4_565 . ?
C24 C25 C27 121.4(10) . . ?
C41 C25 C27 123.0(8) . . ?
C41 C25 C25 55.7(10) 4_565 4_565 ?
C18 C25 C25 118.5(7) 4_565 4_565 ?
C24 C25 C25 97.2(6) . 4_565 ?
C41 C25 C25 27.4(5) . 4_565 ?
C27 C25 C25 135.3(5) . 4_565 ?
C41 C25 C22 109.6(12) 4_565 4_565 ?
C18 C25 C22 43.1(7) 4_565 4_565 ?
C24 C25 C22 26.3(6) . 4_565 ?
C41 C25 C22 105.6(8) . 4_565 ?
C27 C25 C22 126.4(8) . 4_565 ?
C25 C25 C22 98.3(4) 4_565 4_565 ?
C10 C9 C11 121.0(10) . . ?
C10 C9 H9 119.5 . . ?
C11 C9 H9 119.5 . . ?
C20 C19 H19A 109.5 . . ?
C20 C19 H19B 109.5 . . ?
H19A C19 H19B 109.5 . . ?
C20 C19 H19C 109.5 . . ?
H19A C19 H19C 109.5 . . ?
H19B C19 H19C 109.5 . . ?
C20 C21 H21A 109.5 . . ?
C20 C21 H21B 109.5 . . ?
H21A C21 H21B 109.5 . . ?
C20 C21 H21C 109.5 . . ?
H21A C21 H21C 109.5 . . ?
H21B C21 H21C 109.5 . . ?
C25 C27 C26 111.7(9) . . ?
C25 C27 C28 111.4(9) . . ?
C26 C27 C28 109.7(9) . . ?
C25 C27 H27 108.0 . . ?
C26 C27 H27 108.0 . . ?
C28 C27 H27 108.0 . . ?
C27 C26 H26A 109.5 . . ?
C27 C26 H26B 109.5 . . ?
H26A C26 H26B 109.5 . . ?
C27 C26 H26C 109.5 . . ?
H26A C26 H26C 109.5 . . ?
H26B C26 H26C 109.5 . . ?
C27 C28 H28A 109.5 . . ?
C27 C28 H28B 109.5 . . ?
H28A C28 H28B 109.5 . . ?
C27 C28 H28C 109.5 . . ?
H28A C28 H28C 109.5 . . ?
H28B C28 H28C 109.5 . . ?
C39 C40 H40A 109.5 . . ?
C39 C40 H40B 109.5 . . ?
H40A C40 H40B 109.5 . . ?
C39 C40 H40C 109.5 . . ?
H40A C40 H40C 109.5 . . ?
H40B C40 H40C 109.5 . . ?

loop_
_geom_bond_atom_site_label_1
_geom_bond_atom_site_label_2
_geom_bond_distance
_geom_bond_site_symmetry_2
_geom_bond_publ_flag
Re1 C1 1.878(9) 4_565 ?
Re1 C1 1.878(9) . ?
Re1 N2 2.189(8) . ?
Re1 N2 2.189(8) 4_565 ?
Re1 N1 2.206(7) . ?
Re1 N1 2.206(7) 4_565 ?
Re1 C4 2.223(9) . ?
Re1 C3 2.250(7) . ?
Re1 C3 2.250(7) 4_565 ?
Re1 C2 2.258(6) . ?
Re1 C2 2.258(6) 4_565 ?
C16 N2 1.33(4) . ?
C16 C15 1.40(4) . ?
C16 C17 1.52(4) . ?
N2 C29 1.440(13) . ?
N1 C14 1.309(12) . ?
N1 N1 1.330(15) 4_565 ?
N1 C41 1.485(12) . ?
N1 C41 1.814(14) 4_565 ?
N1 C27 1.906(12) 4_565 ?
C5 C6 1.399(16) . ?
C5 N3 1.40(4) . ?
C5 C11 1.407(16) . ?
C30 C34 1.373(16) . ?
C30 C29 1.430(13) . ?
C30 C32 1.521(13) . ?
C29 C37 1.416(14) . ?
C15 C14 1.418(13) . ?
C15 H15A 0.9900 . ?
C15 H15B 0.9900 . ?
C14 C13 1.523(12) . ?
C14 C27 1.756(13) 4_565 ?
C39 C40 1.270(14) . ?
C39 C38 1.662(12) . ?
C39 C37 1.763(12) . ?
C39 H39 1.0000 . ?
C37 C40 0.885(15) 4_565 ?
C37 C36 1.400(14) . ?
C32 C33 1.518(14) . ?
C32 C31 1.540(14) . ?
C32 H32 1.0000 . ?
C31 H31A 0.9800 . ?
C31 H31B 0.9800 . ?
C31 H31C 0.9800 . ?
C23 C22 1.316(11) . ?
C23 C24 1.398(12) . ?
C23 H23 0.9500 . ?
C34 C35 1.400(16) . ?
C34 H34 0.9500 . ?
C2 C2 1.341(16) 4_565 ?
C2 C3 1.407(11) . ?
C2 H2 0.9500 . ?
C18 C25 1.112(14) 4_565 ?
C18 C41 1.362(15) . ?
C18 C22 1.394(14) . ?
C18 C24 1.397(14) 4_565 ?
C18 C20 1.534(15) . ?
C18 C27 2.008(14) 4_565 ?
C18 C41 2.031(14) 4_565 ?
C35 C36 1.358(15) . ?
C35 H35 0.9500 . ?
C36 H36 0.9500 . ?
C41 C25 0.795(11) 4_565 ?
C41 C41 0.82(2) 4_565 ?
C41 C25 1.426(14) . ?
C41 N1 1.814(14) 4_565 ?
C41 C27 1.875(15) 4_565 ?
C41 C24 2.008(16) 4_565 ?
C41 C18 2.031(14) 4_565 ?
C33 H33A 0.9800 . ?
C33 H33B 0.9800 . ?
C33 H33C 0.9800 . ?
C20 C21 1.522(19) . ?
C20 C19 1.540(16) . ?
C20 H20 1.0000 . ?
C22 H22 0.9500 . ?
C38 H38A 0.9800 . ?
C38 H38B 0.9800 . ?
C38 H38C 0.9800 . ?
C6 C8 1.396(17) . ?
C6 C7 1.502(15) . ?
C8 C10 1.384(17) . ?
C8 C8 2.03(2) 3_765 ?
C8 H8 0.9500 . ?
C13 H13A 0.9800 . ?
C13 H13B 0.9800 . ?
C13 H13C 0.9800 . ?
C7 H7A 0.9800 . ?
C7 H7B 0.9800 . ?
C7 H7C 0.9800 . ?
C3 C4 1.377(10) . ?
C3 H3 0.9500 . ?
C4 C3 1.377(10) 4_565 ?
C4 H4 0.9500 . ?
C1 N3 1.17(4) . ?
C11 C9 1.395(16) . ?
C11 C12 1.486(16) . ?
C17 H17A 0.9800 . ?
C17 H17B 0.9800 . ?
C17 H17C 0.9800 . ?
C10 C9 1.388(17) . ?
C10 H10 0.9500 . ?
C24 C25 1.399(15) . ?
C24 H24 0.9500 . ?
C12 H12A 0.9800 . ?
C12 H12B 0.9800 . ?
C12 H12C 0.9800 . ?
C25 C41 0.795(11) 4_565 ?
C25 C18 1.112(14) 4_565 ?
C25 C27 1.514(14) . ?
C25 C25 1.71(2) 4_565 ?
C25 C22 1.980(16) 4_565 ?
C9 H9 0.9500 . ?
C19 H19A 0.9800 . ?
C19 H19B 0.9800 . ?
C19 H19C 0.9800 . ?
C21 H21A 0.9800 . ?
C21 H21B 0.9800 . ?
C21 H21C 0.9800 . ?
C27 C26 1.526(14) . ?
C27 C28 1.530(16) . ?
C27 H27 1.0000 . ?
C26 H26A 0.9800 . ?
C26 H26B 0.9800 . ?
C26 H26C 0.9800 . ?
C28 H28A 0.9800 . ?
C28 H28B 0.9800 . ?
C28 H28C 0.9800 . ?
C40 H40A 0.9800 . ?
C40 H40B 0.9800 . ?
C40 H40C 0.9800 . ?
